data_4084163
loop_
_publ_author_name
'Sola\<rov\'a, Hana'
'C\'isa\<rov\'a, Ivana'
'\<St\<epni\<cka, Petr'

_publ_section_title
;
 Synthesis, Structural Characterization, and Catalytic Evaluation of
 Phosphinoferrocene Ligands Bearing Extended Urea-Amide Substituents
;
_journal_issue 15
_journal_name_full Organometallics
_journal_page_first 4131
_journal_paper_doi 10.1021/om5006758
_journal_volume 33
_journal_year 2014
_chemical_formula_moiety 'C13 H8 N2 O5'
_chemical_formula_sum 'C13 H8 N2 O5'
_chemical_formula_weight 272.21
_space_group_crystal_system orthorhombic
_space_group_IT_number 43
_space_group_name_Hall 'F 2 -2d'
_space_group_name_H-M_alt 'F d d 2'
_atom_sites_solution_hydrogens geom
_atom_sites_solution_primary direct
_atom_sites_solution_secondary difmap
_audit_creation_method SHELXL-97
_cell_angle_alpha 90.00
_cell_angle_beta 90.00
_cell_angle_gamma 90.00
_cell_formula_units_Z 8
_cell_length_a 12.8221(5)
_cell_length_b 31.0744(9)
_cell_length_c 6.0751(2)
_cell_measurement_reflns_used 2809
_cell_measurement_temperature 150(2)
_cell_measurement_theta_max 27.4904
_cell_measurement_theta_min 3.4377
_cell_volume 2420.56(14)
_computing_cell_refinement 'Bruker SAINT'
_computing_data_collection 'Bruker APEX2'
_computing_data_reduction 'Bruker SAINT'
_computing_molecular_graphics 'PLATON (Spek, 2003)'
_computing_publication_material 'PLATON (Spek, 2003)'
_computing_structure_refinement 'SHELXL-97 (Sheldrick, 2008)'
_computing_structure_solution 'SHELXS-97 (Sheldrick, 2008)'
_diffrn_ambient_temperature 150(2)
_diffrn_measured_fraction_theta_full 0.999
_diffrn_measured_fraction_theta_max 0.999
_diffrn_measurement_device_type 'Bruker APEX-II CCD'
_diffrn_measurement_method '\f and \w scans'
_diffrn_radiation_monochromator graphite
_diffrn_radiation_source 'fine-focus sealed tube'
_diffrn_radiation_type MoK\a
_diffrn_radiation_wavelength 0.71073
_diffrn_reflns_av_R_equivalents 0.0180
_diffrn_reflns_av_sigmaI/netI 0.0160
_diffrn_reflns_limit_h_max 16
_diffrn_reflns_limit_h_min -12
_diffrn_reflns_limit_k_max 40
_diffrn_reflns_limit_k_min -27
_diffrn_reflns_limit_l_max 7
_diffrn_reflns_limit_l_min -7
_diffrn_reflns_number 3757
_diffrn_reflns_theta_full 27.49
_diffrn_reflns_theta_max 27.49
_diffrn_reflns_theta_min 3.44
_exptl_absorpt_coefficient_mu 0.118
_exptl_absorpt_correction_T_max 0.960
_exptl_absorpt_correction_T_min 0.948
_exptl_absorpt_correction_type multi-scan
_exptl_absorpt_process_details 'SADABS V2014/2 (Bruker AXS Inc.)'
_exptl_crystal_colour 'light yellow'
_exptl_crystal_density_diffrn 1.494
_exptl_crystal_density_method 'not measured'
_exptl_crystal_description prism
_exptl_crystal_F_000 1120
_exptl_crystal_size_max 0.46
_exptl_crystal_size_mid 0.43
_exptl_crystal_size_min 0.35
_refine_diff_density_max 0.139
_refine_diff_density_min -0.220
_refine_diff_density_rms 0.058
_refine_ls_abs_structure_details 'Flack H D (1983), Acta Cryst. A39, 876-881'
_refine_ls_abs_structure_Flack 1.2(12)
_refine_ls_extinction_method none
_refine_ls_goodness_of_fit_ref 1.074
_refine_ls_hydrogen_treatment constr
_refine_ls_matrix_type full
_refine_ls_number_parameters 92
_refine_ls_number_reflns 1337
_refine_ls_number_restraints 1
_refine_ls_restrained_S_all 1.073
_refine_ls_R_factor_all 0.0330
_refine_ls_R_factor_gt 0.0321
_refine_ls_shift/su_max 0.000
_refine_ls_shift/su_mean 0.000
_refine_ls_structure_factor_coef Fsqd
_refine_ls_weighting_details 'calc w=1/[\s^2^(Fo^2^)+(0.0499P)^2^+1.9787P] where P=(Fo^2^+2Fc^2^)/3'
_refine_ls_weighting_scheme calc
_refine_ls_wR_factor_gt 0.0833
_refine_ls_wR_factor_ref 0.0843
_reflns_number_gt 1303
_reflns_number_total 1337
_reflns_threshold_expression >2sigma(I)
_cod_data_source_file om5006758_si_002.cif
_cod_data_source_block dnbf
_cod_depositor_comments
;
The following automatic conversions were performed:
'_atom_site_symetry_multiplicity' tag replaced with
'_atom_site_symmetry_multiplicity'.

Automatic conversion script
Id: cif_correct_tags 1440 2010-10-19 06:21:57Z saulius 

 Adding full bibliography for 4084154--4084163.cif.
;
_cod_database_code 4084163

loop_
_space_group_symop_id
_space_group_symop_operation_xyz
1 'x, y, z'
2 '-x, -y, z'
3 'x+1/4, -y+1/4, z+1/4'
4 '-x+1/4, y+1/4, z+1/4'
5 'x, y+1/2, z+1/2'
6 '-x, -y+1/2, z+1/2'
7 'x+1/4, -y+3/4, z+3/4'
8 '-x+1/4, y+3/4, z+3/4'
9 'x+1/2, y, z+1/2'
10 '-x+1/2, -y, z+1/2'
11 'x+3/4, -y+1/4, z+3/4'
12 '-x+3/4, y+1/4, z+3/4'
13 'x+1/2, y+1/2, z'
14 '-x+1/2, -y+1/2, z'
15 'x+3/4, -y+3/4, z+1/4'
16 '-x+3/4, y+3/4, z+1/4'

loop_
_atom_site_label
_atom_site_type_symbol
_atom_site_fract_x
_atom_site_fract_y
_atom_site_fract_z
_atom_site_U_iso_or_equiv
_atom_site_adp_type
_atom_site_occupancy
_atom_site_symmetry_multiplicity
_atom_site_calc_flag
_atom_site_refinement_flags
O1 O 0.2500 0.2500 0.9931(3) 0.0462(5) Uani 1 2 d S
O2 O -0.12746(12) 0.36805(5) 0.4753(2) 0.0604(5) Uani 1 1 d .
O3 O -0.10743(9) 0.33024(3) 0.1859(2) 0.0340(3) Uani 1 1 d .
N1 N -0.08328(10) 0.34002(4) 0.3720(2) 0.0278(3) Uani 1 1 d .
C1 C 0.2500 0.2500 0.7927(3) 0.0235(4) Uani 1 2 d S
C2 C 0.16735(9) 0.27432(4) 0.6720(2) 0.0185(3) Uani 1 1 d .
C3 C 0.12007(11) 0.30891(5) 0.7798(2) 0.0231(3) Uani 1 1 d .
H3 H 0.1448 0.3176 0.9205 0.028 Uiso 1 1 calc R
C4 C 0.03771(11) 0.33065(4) 0.6839(2) 0.0244(3) Uani 1 1 d .
H4 H 0.0051 0.3541 0.7567 0.029 Uiso 1 1 calc R
C5 C 0.00426(10) 0.31719(4) 0.4785(2) 0.0202(3) Uani 1 1 d .
C6 C 0.04984(10) 0.28340(4) 0.3652(2) 0.0182(3) Uani 1 1 d .
H6 H 0.0253 0.2752 0.2237 0.022 Uiso 1 1 calc R
C7 C 0.13218(9) 0.26186(4) 0.4637(2) 0.0176(3) Uani 1 1 d .
H7 H 0.1648 0.2386 0.3895 0.021 Uiso 1 1 calc R

loop_
_atom_site_aniso_label
_atom_site_aniso_U_11
_atom_site_aniso_U_22
_atom_site_aniso_U_33
_atom_site_aniso_U_23
_atom_site_aniso_U_13
_atom_site_aniso_U_12
O1 0.0493(10) 0.0759(13) 0.0133(8) 0.000 0.000 0.0286(9)
O2 0.0673(9) 0.0652(9) 0.0487(9) -0.0142(7) -0.0072(7) 0.0485(8)
O3 0.0317(6) 0.0306(5) 0.0398(7) 0.0009(5) -0.0131(5) 0.0047(4)
N1 0.0245(6) 0.0239(6) 0.0351(7) 0.0027(5) 0.0005(5) 0.0060(5)
C1 0.0215(9) 0.0335(10) 0.0153(9) 0.000 0.000 0.0027(8)
C2 0.0156(5) 0.0248(6) 0.0152(6) 0.0011(5) 0.0015(5) -0.0018(5)
C3 0.0248(7) 0.0271(6) 0.0173(6) -0.0055(5) 0.0026(5) -0.0022(5)
C4 0.0258(7) 0.0213(5) 0.0260(7) -0.0045(5) 0.0060(6) 0.0019(5)
C5 0.0168(6) 0.0185(5) 0.0252(6) 0.0028(5) 0.0022(5) 0.0007(5)
C6 0.0160(5) 0.0211(6) 0.0174(6) -0.0001(4) -0.0001(5) -0.0015(5)
C7 0.0157(5) 0.0205(5) 0.0165(6) -0.0010(5) 0.0026(4) 0.0002(4)

loop_
_atom_type_symbol
_atom_type_description
_atom_type_scat_dispersion_real
_atom_type_scat_dispersion_imag
_atom_type_scat_source
C C 0.0033 0.0016 'International Tables Vol C Tables 4.2.6.8 and 6.1.1.4'
H H 0.0000 0.0000 'International Tables Vol C Tables 4.2.6.8 and 6.1.1.4'
N N 0.0061 0.0033 'International Tables Vol C Tables 4.2.6.8 and 6.1.1.4'
O O 0.0106 0.0060 'International Tables Vol C Tables 4.2.6.8 and 6.1.1.4'

loop_
_geom_angle_atom_site_label_1
_geom_angle_atom_site_label_2
_geom_angle_atom_site_label_3
_geom_angle
_geom_angle_site_symmetry_3
O3 N1 O2 122.91(13) .
O3 N1 C5 118.84(12) .
O2 N1 C5 118.25(13) .
O1 C1 C2 119.40(8) .
O1 C1 C2 119.40(8) 14
C2 C1 C2 121.21(16) 14
C3 C2 C7 119.84(12) .
C3 C2 C1 117.82(12) .
C7 C2 C1 122.21(12) .
C4 C3 C2 120.63(13) .
C4 C3 H3 119.7 .
C2 C3 H3 119.7 .
C3 C4 C5 117.98(12) .
C3 C4 H4 121.0 .
C5 C4 H4 121.0 .
C4 C5 C6 123.13(12) .
C4 C5 N1 119.00(12) .
C6 C5 N1 117.86(12) .
C5 C6 C7 118.22(12) .
C5 C6 H6 120.9 .
C7 C6 H6 120.9 .
C6 C7 C2 120.19(12) .
C6 C7 H7 119.9 .
C2 C7 H7 119.9 .

loop_
_geom_bond_atom_site_label_1
_geom_bond_atom_site_label_2
_geom_bond_distance
_geom_bond_site_symmetry_2
O1 C1 1.218(3) .
O2 N1 1.2135(17) .
O3 N1 1.2113(19) .
N1 C5 1.4770(17) .
C1 C2 1.4938(16) .
C1 C2 1.4939(16) 14
C2 C3 1.3973(19) .
C2 C7 1.3979(19) .
C3 C4 1.383(2) .
C3 H3 0.9500 .
C4 C5 1.384(2) .
C4 H4 0.9500 .
C5 C6 1.3847(18) .
C6 C7 1.3862(18) .
C6 H6 0.9500 .
C7 H7 0.9500 .
